data_7035457
loop_
_publ_author_name
'Qian, Xiang-Ying'
'Zhou, Tian-Hua'
'Mao, Jiang-Gao'

_publ_section_title
;
 New thorium(iv)-arsonates with a [Th8O13](6+) octanuclear core.
;
_journal_issue 30
_journal_name_full 'Dalton transactions (Cambridge, England : 2003)'
_journal_page_first 13573
_journal_page_last 13580
_journal_paper_doi 10.1039/c5dt01370d
_journal_volume 44
_journal_year 2015
_chemical_formula_sum 'C72 H117 As12 O104.5 S12 Th8'
_chemical_formula_weight 5794.74
_chemical_name_systematic
; 
 ? 
;
_space_group_IT_number 230
_symmetry_cell_setting cubic
_symmetry_space_group_name_Hall '-I 4bd 2c 3'
_symmetry_space_group_name_H-M 'I a -3 d'
_atom_sites_solution_hydrogens geom
_atom_sites_solution_primary direct
_atom_sites_solution_secondary difmap
_audit_creation_method SHELXL-97
_audit_update_record
;
2015-04-08 deposited with the CCDC.
2015-06-18 downloaded from the CCDC.
;
_cell_angle_alpha 90.00
_cell_angle_beta 90.00
_cell_angle_gamma 90.00
_cell_formula_units_Z 16
_cell_length_a 42.15310(10)
_cell_length_b 42.15310(10)
_cell_length_c 42.15310(10)
_cell_measurement_reflns_used 14713
_cell_measurement_temperature 293(2)
_cell_measurement_theta_max 74.1008
_cell_measurement_theta_min 3.3127
_cell_volume 74901.2(3)
_computing_structure_refinement 'SHELXL-97 (Sheldrick, 1997)'
_computing_structure_solution 'SHELXS-97 (Sheldrick, 1990)'
_diffrn_ambient_temperature 293(2)
_diffrn_measured_fraction_theta_full 0.961
_diffrn_measured_fraction_theta_max 0.961
_diffrn_measurement_device_type 'SuperNova (Cu) X-ray Source'
_diffrn_measurement_method 'CCD \w scans'
_diffrn_radiation_monochromator graphite
_diffrn_radiation_source 'fine-focus sealed tube'
_diffrn_radiation_type CuK\a
_diffrn_radiation_wavelength 1.54178
_diffrn_reflns_av_R_equivalents 0.0300
_diffrn_reflns_av_sigmaI/netI 0.0235
_diffrn_reflns_limit_h_max 42
_diffrn_reflns_limit_h_min -12
_diffrn_reflns_limit_k_max 50
_diffrn_reflns_limit_k_min -36
_diffrn_reflns_limit_l_max 50
_diffrn_reflns_limit_l_min -20
_diffrn_reflns_number 28541
_diffrn_reflns_theta_full 74.26
_diffrn_reflns_theta_max 74.26
_diffrn_reflns_theta_min 4.69
_exptl_absorpt_coefficient_mu 24.639
_exptl_absorpt_correction_T_max 0.999
_exptl_absorpt_correction_T_min 0.998
_exptl_absorpt_correction_type analytical
_exptl_absorpt_process_details
;
CrysAlisPro, Agilent Technologies,
Version 1.171.36.20 (release 27-06-2012 CrysAlis171 .NET)
(compiled Jul 11 2012,15:38:31)
Analytical numeric absorption correction using a multifaceted crystal
            model based on expressions derived by R.C. Clark & J.S. Reid.
(Clark, R. C. & Reid, J. S. (1995). Acta Cryst. A51, 887-897)
;
_exptl_crystal_colour light-green
_exptl_crystal_density_diffrn 2.055
_exptl_crystal_density_method 'not measured'
_exptl_crystal_description block
_exptl_crystal_F_000 43088
_exptl_crystal_size_max 0.2242
_exptl_crystal_size_mid 0.2078
_exptl_crystal_size_min 0.1845
_refine_diff_density_max 1.596
_refine_diff_density_min -1.437
_refine_diff_density_rms 0.187
_refine_ls_extinction_coef 0.0000057(4)
_refine_ls_extinction_expression Fc^*^=kFc[1+0.001xFc^2^\l^3^/sin(2\q)]^-1/4^
_refine_ls_extinction_method SHELXL
_refine_ls_goodness_of_fit_ref 1.092
_refine_ls_hydrogen_treatment constr
_refine_ls_matrix_type full
_refine_ls_number_parameters 368
_refine_ls_number_reflns 6130
_refine_ls_number_restraints 36
_refine_ls_restrained_S_all 1.091
_refine_ls_R_factor_all 0.0647
_refine_ls_R_factor_gt 0.0516
_refine_ls_shift/su_max 0.031
_refine_ls_shift/su_mean 0.000
_refine_ls_structure_factor_coef Fsqd
_refine_ls_weighting_details 'calc w=1/[\s^2^(Fo^2^)+(0.0443P)^2^+4600.0000P] where P=(Fo^2^+2Fc^2^)/3'
_refine_ls_weighting_scheme calc
_refine_ls_wR_factor_gt 0.1222
_refine_ls_wR_factor_ref 0.1342
_reflns_number_gt 5297
_reflns_number_total 6130
_reflns_threshold_expression >2sigma(I)
_cod_data_source_file c5dt01370d2.cif
_cod_data_source_block C72H117As12O104.50S12Th8
_cod_depositor_comments 'Adding full bibliography for 7035455--7035457.cif.'
_cod_original_sg_symbol_H-M Ia-3d
_cod_original_formula_sum 'C72 H117 As12 O104.50 S12 Th8'
_cod_database_code 7035457

loop_
_symmetry_equiv_pos_as_xyz
'x, y, z'
'-x+1/2, -y, z+1/2'
'-x, y+1/2, -z+1/2'
'x+1/2, -y+1/2, -z'
'z, x, y'
'z+1/2, -x+1/2, -y'
'-z+1/2, -x, y+1/2'
'-z, x+1/2, -y+1/2'
'y, z, x'
'-y, z+1/2, -x+1/2'
'y+1/2, -z+1/2, -x'
'-y+1/2, -z, x+1/2'
'y+3/4, x+1/4, -z+1/4'
'-y+3/4, -x+3/4, -z+3/4'
'y+1/4, -x+1/4, z+3/4'
'-y+1/4, x+3/4, z+1/4'
'x+3/4, z+1/4, -y+1/4'
'-x+1/4, z+3/4, y+1/4'
'-x+3/4, -z+3/4, -y+3/4'
'x+1/4, -z+1/4, y+3/4'
'z+3/4, y+1/4, -x+1/4'
'z+1/4, -y+1/4, x+3/4'
'-z+1/4, y+3/4, x+1/4'
'-z+3/4, -y+3/4, -x+3/4'
'x+1/2, y+1/2, z+1/2'
'-x+1, -y+1/2, z+1'
'-x+1/2, y+1, -z+1'
'x+1, -y+1, -z+1/2'
'z+1/2, x+1/2, y+1/2'
'z+1, -x+1, -y+1/2'
'-z+1, -x+1/2, y+1'
'-z+1/2, x+1, -y+1'
'y+1/2, z+1/2, x+1/2'
'-y+1/2, z+1, -x+1'
'y+1, -z+1, -x+1/2'
'-y+1, -z+1/2, x+1'
'y+5/4, x+3/4, -z+3/4'
'-y+5/4, -x+5/4, -z+5/4'
'y+3/4, -x+3/4, z+5/4'
'-y+3/4, x+5/4, z+3/4'
'x+5/4, z+3/4, -y+3/4'
'-x+3/4, z+5/4, y+3/4'
'-x+5/4, -z+5/4, -y+5/4'
'x+3/4, -z+3/4, y+5/4'
'z+5/4, y+3/4, -x+3/4'
'z+3/4, -y+3/4, x+5/4'
'-z+3/4, y+5/4, x+3/4'
'-z+5/4, -y+5/4, -x+5/4'
'-x, -y, -z'
'x-1/2, y, -z-1/2'
'x, -y-1/2, z-1/2'
'-x-1/2, y-1/2, z'
'-z, -x, -y'
'-z-1/2, x-1/2, y'
'z-1/2, x, -y-1/2'
'z, -x-1/2, y-1/2'
'-y, -z, -x'
'y, -z-1/2, x-1/2'
'-y-1/2, z-1/2, x'
'y-1/2, z, -x-1/2'
'-y-3/4, -x-1/4, z-1/4'
'y-3/4, x-3/4, z-3/4'
'-y-1/4, x-1/4, -z-3/4'
'y-1/4, -x-3/4, -z-1/4'
'-x-3/4, -z-1/4, y-1/4'
'x-1/4, -z-3/4, -y-1/4'
'x-3/4, z-3/4, y-3/4'
'-x-1/4, z-1/4, -y-3/4'
'-z-3/4, -y-1/4, x-1/4'
'-z-1/4, y-1/4, -x-3/4'
'z-1/4, -y-3/4, -x-1/4'
'z-3/4, y-3/4, x-3/4'
'-x+1/2, -y+1/2, -z+1/2'
'x, y+1/2, -z'
'x+1/2, -y, z'
'-x, y, z+1/2'
'-z+1/2, -x+1/2, -y+1/2'
'-z, x, y+1/2'
'z, x+1/2, -y'
'z+1/2, -x, y'
'-y+1/2, -z+1/2, -x+1/2'
'y+1/2, -z, x'
'-y, z, x+1/2'
'y, z+1/2, -x'
'-y-1/4, -x+1/4, z+1/4'
'y-1/4, x-1/4, z-1/4'
'-y+1/4, x+1/4, -z-1/4'
'y+1/4, -x-1/4, -z+1/4'
'-x-1/4, -z+1/4, y+1/4'
'x+1/4, -z-1/4, -y+1/4'
'x-1/4, z-1/4, y-1/4'
'-x+1/4, z+1/4, -y-1/4'
'-z-1/4, -y+1/4, x+1/4'
'-z+1/4, y+1/4, -x-1/4'
'z+1/4, -y-1/4, -x+1/4'
'z-1/4, y-1/4, x-1/4'

loop_
_atom_site_label
_atom_site_type_symbol
_atom_site_fract_x
_atom_site_fract_y
_atom_site_fract_z
_atom_site_U_iso_or_equiv
_atom_site_adp_type
_atom_site_occupancy
_atom_site_symmetry_multiplicity
_atom_site_calc_flag
_atom_site_refinement_flags
Th1 Th 0.968148(9) 0.468148(9) 0.031852(9) 0.02214(17) Uani 1 3 d S
Th2 Th 1.015984(9) 0.460332(9) -0.103545(9) 0.02750(14) Uani 1 1 d .
As1 As 0.96783(3) 0.42550(3) -0.03450(3) 0.0237(3) Uani 1 1 d .
As2 As 0.92771(3) 0.46093(3) -0.12084(3) 0.0332(3) Uani 1 1 d .
S1 S 0.95142(8) 0.38039(7) 0.03078(8) 0.0399(7) Uani 1 1 d .
S2 S 0.84955(10) 0.48695(16) -0.11628(11) 0.0821(17) Uani 1 1 d .
C1 C 0.9468(3) 0.3859(3) -0.0346(3) 0.036(3) Uani 1 1 d .
C2 C 0.9400(3) 0.3676(3) -0.0075(3) 0.041(3) Uani 1 1 d .
C3 C 0.9230(4) 0.3388(4) -0.0098(4) 0.061(4) Uani 1 1 d .
H3A H 0.9191 0.3262 0.0079 0.073 Uiso 1 1 calc R
C4 C 0.9125(5) 0.3302(4) -0.0397(4) 0.068(5) Uani 1 1 d .
H4A H 0.9008 0.3116 -0.0416 0.081 Uiso 1 1 calc R
C5 C 0.9180(4) 0.3472(4) -0.0661(4) 0.055(4) Uani 1 1 d .
H5A H 0.9103 0.3403 -0.0856 0.066 Uiso 1 1 calc R
C6 C 0.9355(3) 0.3756(3) -0.0641(4) 0.043(3) Uani 1 1 d .
H6A H 0.9396 0.3874 -0.0822 0.052 Uiso 1 1 calc R
C7 C 0.9062(3) 0.4899(3) -0.1494(3) 0.043(3) Uani 1 1 d .
C8 C 0.8752(4) 0.5006(4) -0.1469(3) 0.058(4) Uani 1 1 d .
C9 C 0.8637(6) 0.5208(5) -0.1698(6) 0.093(8) Uani 1 1 d .
H9A H 0.8429 0.5281 -0.1684 0.112 Uiso 1 1 calc R
C10 C 0.8823(7) 0.5304(6) -0.1946(6) 0.098(8) Uani 1 1 d .
H10A H 0.8741 0.5440 -0.2099 0.118 Uiso 1 1 calc R
C11 C 0.9125(5) 0.5203(5) -0.1971(5) 0.076(6) Uani 1 1 d .
H11A H 0.9250 0.5270 -0.2140 0.092 Uiso 1 1 calc R
C12 C 0.9247(4) 0.5000(4) -0.1745(4) 0.056(4) Uani 1 1 d .
H12A H 0.9455 0.4930 -0.1763 0.067 Uiso 1 1 calc R
O1 O 0.99514(18) 0.42975(16) -0.00518(18) 0.0277(16) Uani 1 1 d .
O1W O 1.0187(3) 0.4677(4) -0.1648(3) 0.083(4) Uani 1 1 d .
H1WA H 1.0000 0.4687 -0.1723 0.125 Uiso 1 1 d R
H1WB H 1.0284 0.4519 -0.1728 0.125 Uiso 1 1 d R
O2W O 1.0726(2) 0.4619(3) -0.1220(3) 0.060(3) Uani 1 1 d .
H2WA H 1.0787 0.4443 -0.1143 0.072 Uiso 1 1 d R
H2WB H 1.0765 0.4583 -0.1414 0.072 Uiso 1 1 d R
O2 O 0.94326(18) 0.45518(17) -0.02212(19) 0.0282(17) Uani 1 1 d .
O3 O 0.98284(19) 0.43167(18) -0.07050(17) 0.0295(17) Uani 1 1 d .
O4 O 0.9428(2) 0.4143(2) 0.0318(2) 0.042(2) Uani 1 1 d .
O5 O 0.9347(3) 0.3615(3) 0.0534(3) 0.059(3) Uani 1 1 d .
O6 O 0.9858(2) 0.3763(2) 0.0327(2) 0.045(2) Uani 1 1 d .
O7 O 0.96556(19) 0.4730(2) -0.12137(19) 0.0361(19) Uani 1 1 d .
O8 O 0.9270(3) 0.4247(2) -0.1397(3) 0.058(3) Uani 1 1 d .
H8A H 0.9365 0.4263 -0.1574 0.088 Uiso 1 1 d R
O9 O 0.9127(2) 0.4547(2) -0.0850(2) 0.038(2) Uani 1 1 d .
O10 O 0.8638(3) 0.4993(3) -0.0866(3) 0.075(4) Uani 1 1 d .
O11 O 0.8502(4) 0.4527(4) -0.1176(4) 0.103(5) Uani 1 1 d .
O12 O 0.8193(4) 0.5027(5) -0.1216(4) 0.114(5) Uani 1 1 d U
O13 O 1.0000 0.5000 0.0000 0.036(4) Uani 1 6 d S
O3W O 0.8850(5) 0.3750 -0.1350(5) 0.165(13) Uani 1 2 d S
H3WA H 0.8782 0.3720 -0.1541 0.248 Uiso 1 1 d R
O4W O 0.9649(6) 0.4327(6) -0.1958(6) 0.072(7) Uani 0.50 1 d PU
H4WA H 0.9750 0.4159 -0.1910 0.086 Uiso 0.50 1 d PR
H4WB H 0.9555 0.4301 -0.2134 0.108 Uiso 0.50 1 d PR
O5W O 1.1084(8) 0.5059(12) -0.1508(11) 0.16(2) Uani 0.50 1 d P
H5WA H 1.1174 0.5233 -0.1459 0.195 Uiso 0.50 1 d PR
H5WB H 1.0890 0.5066 -0.1451 0.244 Uiso 0.50 1 d PR
O6W O 1.1031(14) 0.4155(14) -0.1524(16) 0.10(2) Uani 0.25 1 d P
H6WA H 1.1032 0.3990 -0.1408 0.149 Uiso 0.25 1 d PR
H6WB H 1.0935 0.4115 -0.1697 0.149 Uiso 0.25 1 d PR
O7W O 0.8235(15) 0.328(2) -0.0427(19) 0.13(3) Uani 0.25 1 d P
H7WA H 0.8264 0.3127 -0.0305 0.202 Uiso 0.25 1 d PR
H7WB H 0.8162 0.3439 -0.0321 0.202 Uiso 0.25 1 d PR
O8W O 1.0481(16) 0.5143(15) -0.2009(16) 0.10(2) Uani 0.25 1 d PU
H8WA H 1.0389 0.5001 -0.1899 0.124 Uiso 0.25 1 d PR
H8WB H 1.0679 0.5139 -0.1970 0.155 Uiso 0.25 1 d PR
O9W O 0.746(2) 0.496(2) -0.1250 0.358(11) Uani 0.50 2 d SPU
H9WA H 0.7403 0.4848 -0.1411 0.430 Uiso 0.50 1 d PR
O10W O 0.980(2) 0.470(2) -0.254(3) 0.18(4) Uani 0.25 1 d PU
H10B H 0.9803 0.4902 -0.2515 0.213 Uiso 0.25 1 d PR
H10C H 0.9823 0.4610 -0.2366 0.266 Uiso 0.25 1 d PR
O11W O 0.958(4) 0.346(4) 0.183(4) 0.28(7) Uani 0.25 1 d PU
H11B H 0.9396 0.3422 0.1895 0.427 Uiso 0.25 1 d PR
H11C H 0.9695 0.3291 0.1850 0.427 Uiso 0.25 1 d PR
O12W O 0.939(2) 0.3649(19) 0.136(3) 0.22(6) Uani 0.25 1 d P
H12B H 0.9412 0.3762 0.1522 0.326 Uiso 0.25 1 d PR
H12C H 0.9196 0.3631 0.1311 0.326 Uiso 0.25 1 d PR

loop_
_atom_site_aniso_label
_atom_site_aniso_U_11
_atom_site_aniso_U_22
_atom_site_aniso_U_33
_atom_site_aniso_U_23
_atom_site_aniso_U_13
_atom_site_aniso_U_12
Th1 0.02214(17) 0.02214(17) 0.02214(17) -0.00591(14) -0.00591(14) 0.00591(14)
Th2 0.0290(2) 0.0319(2) 0.0216(2) -0.00992(14) -0.00702(14) 0.01087(15)
As1 0.0228(6) 0.0226(6) 0.0258(6) -0.0104(4) -0.0093(4) 0.0067(4)
As2 0.0348(7) 0.0349(7) 0.0299(7) -0.0123(5) -0.0159(5) 0.0085(5)
S1 0.0420(17) 0.0327(16) 0.0449(18) 0.0012(13) -0.0045(13) -0.0049(13)
S2 0.040(2) 0.146(5) 0.060(3) -0.033(3) -0.0313(19) 0.014(3)
C1 0.024(6) 0.043(7) 0.042(7) -0.025(6) -0.013(5) 0.015(5)
C2 0.041(7) 0.030(7) 0.051(8) -0.004(6) -0.003(6) -0.005(5)
C3 0.062(10) 0.055(9) 0.066(11) -0.015(8) -0.009(8) -0.030(8)
C4 0.081(13) 0.051(10) 0.070(12) -0.017(9) -0.006(9) -0.024(9)
C5 0.051(9) 0.054(9) 0.061(10) -0.026(8) -0.020(7) -0.007(7)
C6 0.036(7) 0.038(7) 0.056(9) -0.018(6) -0.014(6) 0.002(5)
C7 0.052(8) 0.039(7) 0.037(7) -0.014(5) -0.023(6) 0.017(6)
C8 0.059(9) 0.076(11) 0.038(8) -0.014(7) -0.028(7) 0.026(8)
C9 0.086(15) 0.087(15) 0.107(18) -0.021(14) -0.050(14) 0.040(12)
C10 0.14(2) 0.084(16) 0.073(15) 0.013(12) -0.039(15) 0.028(15)
C11 0.086(14) 0.075(13) 0.068(12) 0.009(10) -0.025(11) 0.007(11)
C12 0.060(10) 0.046(8) 0.060(10) -0.003(7) -0.010(8) 0.005(7)
O1 0.033(4) 0.021(4) 0.029(4) -0.008(3) -0.008(3) 0.007(3)
O1W 0.089(10) 0.118(12) 0.043(7) -0.015(7) -0.004(6) -0.001(8)
O2W 0.053(6) 0.075(8) 0.051(6) 0.009(5) 0.011(5) 0.020(5)
O2 0.026(4) 0.023(4) 0.036(4) -0.004(3) -0.011(3) 0.008(3)
O3 0.039(4) 0.032(4) 0.017(4) -0.006(3) 0.001(3) 0.003(3)
O4 0.046(5) 0.035(5) 0.047(5) -0.012(4) 0.005(4) 0.001(4)
O5 0.072(7) 0.046(6) 0.058(7) 0.014(5) 0.002(6) -0.014(5)
O6 0.040(5) 0.031(5) 0.064(6) 0.005(4) -0.018(4) 0.003(4)
O7 0.032(4) 0.047(5) 0.030(4) -0.004(4) -0.010(3) 0.011(4)
O8 0.070(7) 0.053(6) 0.053(6) -0.032(5) -0.009(5) 0.006(5)
O9 0.045(5) 0.039(5) 0.030(4) -0.011(4) -0.001(4) 0.008(4)
O10 0.058(7) 0.111(10) 0.056(7) -0.037(7) -0.036(6) 0.042(7)
O11 0.095(11) 0.116(13) 0.098(11) -0.041(10) -0.020(9) -0.046(10)
O12 0.099(7) 0.133(7) 0.111(7) -0.006(5) -0.011(5) 0.010(5)
O13 0.036(4) 0.036(4) 0.036(4) 0.006(5) 0.006(5) -0.006(5)
O3W 0.165(19) 0.17(3) 0.165(19) -0.041(18) 0.00(2) -0.041(18)
O4W 0.072(8) 0.076(8) 0.068(8) -0.006(6) -0.010(6) 0.009(6)
O5W 0.09(2) 0.20(5) 0.20(4) 0.09(4) 0.04(3) -0.05(3)
O6W 0.10(5) 0.08(4) 0.12(5) -0.04(4) 0.01(4) 0.02(3)
O7W 0.08(4) 0.18(8) 0.15(7) 0.08(6) 0.01(4) 0.02(5)
O8W 0.10(2) 0.10(2) 0.10(2) 0.000(6) 0.003(6) -0.002(6)
O9W 0.358(11) 0.358(11) 0.359(13) 0.000(4) 0.000(4) 0.000(6)
O10W 0.18(4) 0.18(4) 0.18(4) 0.000(6) -0.001(6) 0.001(6)
O11W 0.28(7) 0.28(7) 0.28(7) 0.000(6) 0.001(6) -0.001(6)
O12W 0.15(8) 0.09(6) 0.41(19) -0.05(9) 0.06(10) -0.07(6)

loop_
_atom_type_symbol
_atom_type_description
_atom_type_scat_dispersion_real
_atom_type_scat_dispersion_imag
_atom_type_scat_source
C C 0.0181 0.0091 'International Tables Vol C Tables 4.2.6.8 and 6.1.1.4'
H H 0.0000 0.0000 'International Tables Vol C Tables 4.2.6.8 and 6.1.1.4'
O O 0.0492 0.0322 'International Tables Vol C Tables 4.2.6.8 and 6.1.1.4'
S S 0.3331 0.5567 'International Tables Vol C Tables 4.2.6.8 and 6.1.1.4'
As As -0.9300 1.0051 'International Tables Vol C Tables 4.2.6.8 and 6.1.1.4'
Th Th -4.1491 12.3296 'International Tables Vol C Tables 4.2.6.8 and 6.1.1.4'

loop_
_geom_angle_atom_site_label_1
_geom_angle_atom_site_label_2
_geom_angle_atom_site_label_3
_geom_angle
_geom_angle_site_symmetry_1
_geom_angle_site_symmetry_3
O13 Th1 O4 140.1(2) . .
O13 Th1 O4 140.1(2) . 11_556
O4 Th1 O4 67.5(3) . 11_556
O13 Th1 O4 140.1(2) . 8_645
O4 Th1 O4 67.5(3) . 8_645
O4 Th1 O4 67.5(3) 11_556 8_645
O13 Th1 O1 75.68(18) . .
O4 Th1 O1 67.0(3) . .
O4 Th1 O1 132.3(3) 11_556 .
O4 Th1 O1 106.7(3) 8_645 .
O13 Th1 O1 75.68(18) . 11_556
O4 Th1 O1 106.7(3) . 11_556
O4 Th1 O1 67.0(3) 11_556 11_556
O4 Th1 O1 132.3(3) 8_645 11_556
O1 Th1 O1 114.09(14) . 11_556
O13 Th1 O1 75.68(18) . 8_645
O4 Th1 O1 132.3(3) . 8_645
O4 Th1 O1 106.7(3) 11_556 8_645
O4 Th1 O1 67.0(3) 8_645 8_645
O1 Th1 O1 114.09(14) . 8_645
O1 Th1 O1 114.09(14) 11_556 8_645
O13 Th1 O2 81.21(19) . 8_645
O4 Th1 O2 90.4(3) . 8_645
O4 Th1 O2 135.5(3) 11_556 8_645
O4 Th1 O2 68.4(3) 8_645 8_645
O1 Th1 O2 57.9(2) . 8_645
O1 Th1 O2 156.9(3) 11_556 8_645
O1 Th1 O2 59.9(2) 8_645 8_645
O13 Th1 O2 81.21(19) . .
O4 Th1 O2 68.4(3) . .
O4 Th1 O2 90.4(3) 11_556 .
O4 Th1 O2 135.5(3) 8_645 .
O1 Th1 O2 59.9(2) . .
O1 Th1 O2 57.9(2) 11_556 .
O1 Th1 O2 156.9(3) 8_645 .
O2 Th1 O2 117.71(10) 8_645 .
O13 Th1 O2 81.21(19) . 11_556
O4 Th1 O2 135.5(3) . 11_556
O4 Th1 O2 68.4(3) 11_556 11_556
O4 Th1 O2 90.4(3) 8_645 11_556
O1 Th1 O2 156.9(3) . 11_556
O1 Th1 O2 59.9(2) 11_556 11_556
O1 Th1 O2 57.9(2) 8_645 11_556
O2 Th1 O2 117.71(10) 8_645 11_556
O2 Th1 O2 117.71(9) . 11_556
O13 Th1 As1 80.14(2) . .
O4 Th1 As1 60.5(2) . .
O4 Th1 As1 110.8(2) 11_556 .
O4 Th1 As1 122.1(2) 8_645 .
O1 Th1 As1 29.94(16) . .
O1 Th1 As1 87.28(16) 11_556 .
O1 Th1 As1 141.89(17) 8_645 .
O2 Th1 As1 87.80(16) 8_645 .
O2 Th1 As1 30.32(16) . .
O2 Th1 As1 145.39(17) 11_556 .
O13 Th1 As1 80.14(2) . 8_645
O4 Th1 As1 110.8(2) . 8_645
O4 Th1 As1 122.1(2) 11_556 8_645
O4 Th1 As1 60.5(2) 8_645 8_645
O1 Th1 As1 87.28(16) . 8_645
O1 Th1 As1 141.89(17) 11_556 8_645
O1 Th1 As1 29.94(16) 8_645 8_645
O2 Th1 As1 30.32(16) 8_645 8_645
O2 Th1 As1 145.39(17) . 8_645
O2 Th1 As1 87.80(16) 11_556 8_645
As1 Th1 As1 117.132(14) . 8_645
O3 Th2 O7 76.2(3) . .
O3 Th2 O9 73.7(3) . 59_764
O7 Th2 O9 139.1(3) . 59_764
O3 Th2 O2 88.4(3) . 59_764
O7 Th2 O2 130.6(3) . 59_764
O9 Th2 O2 75.6(3) 59_764 59_764
O3 Th2 O10 76.2(4) . 59_764
O7 Th2 O10 76.6(4) . 59_764
O9 Th2 O10 69.7(3) 59_764 59_764
O2 Th2 O10 144.8(3) 59_764 59_764
O3 Th2 O1 80.7(3) . 56_675
O7 Th2 O1 71.5(3) . 56_675
O9 Th2 O1 128.8(3) 59_764 56_675
O2 Th2 O1 59.8(2) 59_764 56_675
O10 Th2 O1 144.2(4) 59_764 56_675
O3 Th2 O2W 140.7(3) . .
O7 Th2 O2W 139.9(3) . .
O9 Th2 O2W 67.5(3) 59_764 .
O2 Th2 O2W 76.6(3) 59_764 .
O10 Th2 O2W 95.4(4) 59_764 .
O1 Th2 O2W 119.5(3) 56_675 .
O3 Th2 O6 147.2(3) . 56_675
O7 Th2 O6 86.5(3) . 56_675
O9 Th2 O6 132.6(3) 59_764 56_675
O2 Th2 O6 82.0(3) 59_764 56_675
O10 Th2 O6 126.9(4) 59_764 56_675
O1 Th2 O6 67.3(3) 56_675 56_675
O2W Th2 O6 66.9(3) . 56_675
O3 Th2 O1W 133.3(4) . .
O7 Th2 O1W 72.0(4) . .
O9 Th2 O1W 111.0(4) 59_764 .
O2 Th2 O1W 138.2(4) 59_764 .
O10 Th2 O1W 63.9(5) 59_764 .
O1 Th2 O1W 118.8(4) 56_675 .
O2W Th2 O1W 69.4(4) . .
O6 Th2 O1W 63.0(4) 56_675 .
O3 As1 O1 112.9(4) . .
O3 As1 O2 113.3(4) . .
O1 As1 O2 96.4(3) . .
O3 As1 C1 108.3(5) . .
O1 As1 C1 114.4(4) . .
O2 As1 C1 111.3(4) . .
O3 As1 Th1 132.9(3) . .
O1 As1 Th1 47.8(2) . .
O2 As1 Th1 49.4(2) . .
C1 As1 Th1 118.7(4) . .
O9 As2 O7 115.1(4) . .
O9 As2 O8 105.9(5) . .
O7 As2 O8 106.3(5) . .
O9 As2 C7 119.1(5) . .
O7 As2 C7 104.2(6) . .
O8 As2 C7 105.3(5) . .
O5 S1 O6 112.7(6) . .
O5 S1 O4 113.7(6) . .
O6 S1 O4 110.9(6) . .
O5 S1 C2 107.8(7) . .
O6 S1 C2 106.5(6) . .
O4 S1 C2 104.7(6) . .
O11 S2 O12 117.7(11) . .
O11 S2 O10 112.1(9) . .
O12 S2 O10 109.1(9) . .
O11 S2 C8 106.5(9) . .
O12 S2 C8 105.8(10) . .
O10 S2 C8 104.6(8) . .
C6 C1 C2 119.0(13) . .
C6 C1 As1 115.7(11) . .
C2 C1 As1 125.1(9) . .
C1 C2 C3 121.0(13) . .
C1 C2 S1 121.4(9) . .
C3 C2 S1 117.6(12) . .
C4 C3 C2 116.8(16) . .
C4 C3 H3A 121.6 . .
C2 C3 H3A 121.6 . .
C5 C4 C3 124.0(15) . .
C5 C4 H4A 118.0 . .
C3 C4 H4A 118.0 . .
C4 C5 C6 119.5(14) . .
C4 C5 H5A 120.3 . .
C6 C5 H5A 120.3 . .
C1 C6 C5 119.7(15) . .
C1 C6 H6A 120.2 . .
C5 C6 H6A 120.2 . .
C12 C7 C8 119.2(14) . .
C12 C7 As2 114.0(11) . .
C8 C7 As2 126.7(13) . .
C9 C8 C7 118.8(19) . .
C9 C8 S2 119.7(16) . .
C7 C8 S2 121.4(12) . .
C10 C9 C8 121(2) . .
C10 C9 H9A 119.5 . .
C8 C9 H9A 119.5 . .
C11 C10 C9 121(2) . .
C11 C10 H10A 119.7 . .
C9 C10 H10A 119.7 . .
C10 C11 C12 120(2) . .
C10 C11 H11A 120.2 . .
C12 C11 H11A 120.2 . .
C7 C12 C11 120.7(17) . .
C7 C12 H12A 119.7 . .
C11 C12 H12A 119.7 . .
As1 O1 Th2 135.0(4) . 59_764
As1 O1 Th1 102.3(3) . .
Th2 O1 Th1 118.5(3) 59_764 .
Th2 O1W H1WA 109.6 . .
Th2 O1W H1WB 108.8 . .
H1WA O1W H1WB 109.4 . .
Th2 O2W H2WA 98.6 . .
Th2 O2W H2WB 118.6 . .
H2WA O2W H2WB 99.1 . .
As1 O2 Th2 140.0(4) . 56_675
As1 O2 Th1 100.3(3) . .
Th2 O2 Th1 119.7(3) 56_675 .
As1 O3 Th2 149.3(4) . .
S1 O4 Th1 140.6(6) . .
S1 O6 Th2 146.8(6) . 59_764
As2 O7 Th2 143.0(5) . .
As2 O8 H8A 109.0 . .
As2 O9 Th2 139.6(5) . 56_675
S2 O10 Th2 143.5(8) . 56_675
Th1 O13 Th1 180.00(3) . 49_765
H4WA O4W H4WB 109.4 . .
H5WA O5W H5WB 109.5 . .
H6WA O6W H6WB 109.5 . .
H7WA O7W H7WB 109.5 . .
H8WA O8W H8WB 109.5 . .
H10B O10W H10C 109.5 . .
H11B O11W H11C 109.4 . .
H12B O12W H12C 109.4 . .

loop_
_geom_bond_atom_site_label_1
_geom_bond_atom_site_label_2
_geom_bond_distance
_geom_bond_site_symmetry_2
Th1 O13 2.3255(6) .
Th1 O4 2.510(9) .
Th1 O4 2.510(9) 11_556
Th1 O4 2.510(9) 8_645
Th1 O1 2.520(7) .
Th1 O1 2.520(7) 11_556
Th1 O1 2.520(7) 8_645
Th1 O2 2.564(7) 8_645
Th1 O2 2.564(7) .
Th1 O2 2.564(7) 11_556
Th1 As1 3.3249(11) .
Th1 As1 3.3249(11) 8_645
Th2 O3 2.313(8) .
Th2 O7 2.317(8) .
Th2 O9 2.377(8) 59_764
Th2 O2 2.433(7) 59_764
Th2 O10 2.494(10) 59_764
Th2 O1 2.508(7) 56_675
Th2 O2W 2.509(10) .
Th2 O6 2.525(10) 56_675
Th2 O1W 2.603(12) .
As1 O3 1.664(8) .
As1 O1 1.698(7) .
As1 O2 1.706(7) .
As1 C1 1.893(14) .
As2 O9 1.657(9) .
As2 O7 1.675(9) .
As2 O8 1.721(9) .
As2 C7 1.939(13) .
S1 O5 1.428(11) .
S1 O6 1.461(10) .
S1 O4 1.473(9) .
S1 C2 1.766(14) .
S2 O11 1.447(17) .
S2 O12 1.454(17) .
S2 O10 1.481(10) .
S2 C8 1.781(19) .
C1 C6 1.398(17) .
C1 C2 1.41(2) .
C2 C3 1.414(18) .
C3 C4 1.38(2) .
C3 H3A 0.9300 .
C4 C5 1.34(2) .
C4 H4A 0.9300 .
C5 C6 1.41(2) .
C5 H5A 0.9300 .
C6 H6A 0.9300 .
C7 C12 1.38(2) .
C7 C8 1.39(2) .
C8 C9 1.37(3) .
C9 C10 1.37(3) .
C9 H9A 0.9300 .
C10 C11 1.34(3) .
C10 H10A 0.9300 .
C11 C12 1.38(2) .
C11 H11A 0.9300 .
C12 H12A 0.9300 .
O1 Th2 2.508(7) 59_764
O1W H1WA 0.8498 .
O1W H1WB 0.8500 .
O2W H2WA 0.8498 .
O2W H2WB 0.8499 .
O2 Th2 2.433(7) 56_675
O6 Th2 2.525(10) 59_764
O8 H8A 0.8502 .
O9 Th2 2.377(8) 56_675
O10 Th2 2.494(10) 56_675
O13 Th1 2.3255(6) 49_765
O3W H3WA 0.8642 .
O4W H4WA 0.8499 .
O4W H4WB 0.8501 .
O5W H5WA 0.8502 .
O5W H5WB 0.8499 .
O6W H6WA 0.8500 .
O6W H6WB 0.8498 .
O7W H7WA 0.8497 .
O7W H7WB 0.8503 .
O8W H8WA 0.8498 .
O8W H8WB 0.8503 .
O9W H9WA 0.8572 .
O10W H10B 0.8502 .
O10W H10C 0.8500 .
O11W H11B 0.8504 .
O11W H11C 0.8499 .
O12W H12B 0.8497 .
O12W H12C 0.8500 .

loop_
_geom_hbond_atom_site_label_D
_geom_hbond_atom_site_label_H
_geom_hbond_atom_site_label_A
_geom_hbond_distance_DH
_geom_hbond_distance_HA
_geom_hbond_distance_DA
_geom_hbond_angle_DHA
_geom_hbond_site_symmetry_A
O2W H2WB O6W 0.85 2.17 2.67(5) 116.9 .
O5W H5WB O2W 0.85 2.23 2.68(3) 113.2 .
O8W H8WA O1W 0.85 1.92 2.77(7) 178.9 .
O1W H1WB O10 0.85 2.53 2.70(2) 92.3 59_764
O2W H2WA O9 0.85 2.19 2.715(15) 119.6 59_764
O3W H3WA O8 0.86 2.25 2.75(2) 117.0 24
O4W H4WA O12 0.85 1.89 2.74(3) 179.4 59_764
O5W H5WA O12W 0.85 1.82 2.67(11) 178.2 56_675
O6W H6WB O7W 0.85 1.82 2.58(10) 147.3 64_675
O10W H10B O10W 0.85 1.68 2.53(19) 179.6 28_454
